data_7010887
loop_
_publ_author_name
'Wong, Wai-Kwok'
'Hou, Anxin'
'Guo, Jianping'
'He, Hongshan'
'Zhang, Lilu'
'Wong, Wai-Yeung'
'Li, King-Fai'
'Cheah, Kok-Wai'
'Xue, F.'
'Mak, Thomas C. W.'

_publ_section_title
;
 Synthesis, structure and near-infrared luminescence of neutral
 3d\^a&#x20AC;&#x201C;4f bi-metallic monoporphyrinate complexes
;
_journal_issue 20
_journal_name_full 'Journal of the Chemical Society, Dalton Transactions'
_journal_page_first 3092
_journal_paper_doi 10.1039/b104993n
_journal_year 2001
_chemical_formula_sum 'C74 H88 Cl3 Co Er N4 O21 P3'
_chemical_formula_weight 1794.93
_chemical_name_systematic
; 
? 
;
_space_group_IT_number 14
_symmetry_cell_setting monoclinic
_symmetry_space_group_name_Hall '-P 2ybc'
_symmetry_space_group_name_H-M 'P 1 21/c 1'
_atom_sites_solution_hydrogens geom
_atom_sites_solution_primary direct
_atom_sites_solution_secondary difmap
_audit_creation_method SHELXL-97
_cell_angle_alpha 90.00
_cell_angle_beta 95.3320(10)
_cell_angle_gamma 90.00
_cell_formula_units_Z 4
_cell_length_a 17.2786(11)
_cell_length_b 17.4246(11)
_cell_length_c 26.6802(16)
_cell_measurement_temperature 293(2)
_cell_volume 7997.9(9)
_computing_data_reduction SAINT
_computing_structure_refinement 'SHELXL-97 (Sheldrick, 1997)'
_computing_structure_solution 'SHELXS-97 (Sheldrick, 1990)'
_diffrn_ambient_temperature 293(2)
_diffrn_measured_fraction_theta_full 0.968
_diffrn_measured_fraction_theta_max 0.968
_diffrn_measurement_device_type 'Smart CCD'
_diffrn_radiation_monochromator graphite
_diffrn_radiation_source 'fine-focus sealed tube'
_diffrn_radiation_type MoK\a
_diffrn_radiation_wavelength 0.71073
_diffrn_reflns_av_R_equivalents 0.0667
_diffrn_reflns_av_sigmaI/netI 0.0494
_diffrn_reflns_limit_h_max 22
_diffrn_reflns_limit_h_min -22
_diffrn_reflns_limit_k_max 22
_diffrn_reflns_limit_k_min -16
_diffrn_reflns_limit_l_max 30
_diffrn_reflns_limit_l_min -33
_diffrn_reflns_number 45956
_diffrn_reflns_theta_full 27.58
_diffrn_reflns_theta_max 27.58
_diffrn_reflns_theta_min 1.66
_exptl_absorpt_coefficient_mu 1.482
_exptl_crystal_colour Purple
_exptl_crystal_density_diffrn 1.491
_exptl_crystal_density_method 'not measured'
_exptl_crystal_description Block
_exptl_crystal_F_000 3676
_exptl_crystal_size_max 0.2
_exptl_crystal_size_mid 0.1
_exptl_crystal_size_min 0.1
_refine_diff_density_max 1.186
_refine_diff_density_min -0.870
_refine_diff_density_rms 0.104
_refine_ls_extinction_coef 0.00061(7)
_refine_ls_extinction_expression Fc^*^=kFc[1+0.001xFc^2^\l^3^/sin(2\q)]^-1/4^
_refine_ls_extinction_method SHELXL
_refine_ls_goodness_of_fit_ref 1.025
_refine_ls_hydrogen_treatment mixed
_refine_ls_matrix_type full
_refine_ls_number_parameters 1037
_refine_ls_number_reflns 17950
_refine_ls_number_restraints 0
_refine_ls_restrained_S_all 1.025
_refine_ls_R_factor_all 0.0569
_refine_ls_R_factor_gt 0.0464
_refine_ls_shift/su_max 0.163
_refine_ls_shift/su_mean 0.010
_refine_ls_structure_factor_coef Fsqd
_refine_ls_weighting_details 'calc w=1/[\s^2^(Fo^2^)+(0.0709P)^2^+12.7142P] where P=(Fo^2^+2Fc^2^)/3'
_refine_ls_weighting_scheme calc
_refine_ls_wR_factor_gt 0.1289
_refine_ls_wR_factor_ref 0.1419
_reflns_number_gt 15028
_reflns_number_total 17950
_reflns_threshold_expression >2sigma(I)
_cod_data_source_file b104993n.txt
_cod_data_source_block wy0197wm
_cod_depositor_comments
;
The following automatic conversions were performed:
'_symmetry_cell_setting' value 'Monoclinic' changed to 'monoclinic'
according to '/home/saulius/struct/CIF-dictionaries/cif_core.dic'
dictionary named 'cif_core.dic' version 2.4.1 from 2010-06-29.

Automatic conversion script
Id: cif_fix_enum 1527 2010-12-29 10:47:43Z saulius 
;
_cod_original_sg_symbol_H-M P2(1)/c
_cod_database_code 7010887

loop_
_symmetry_equiv_pos_as_xyz
'x, y, z'
'-x, y+1/2, -z+1/2'
'-x, -y, -z'
'x, -y-1/2, z-1/2'

loop_
_atom_site_label
_atom_site_type_symbol
_atom_site_fract_x
_atom_site_fract_y
_atom_site_fract_z
_atom_site_U_iso_or_equiv
_atom_site_adp_type
_atom_site_occupancy
_atom_site_symmetry_multiplicity
_atom_site_calc_flag
_atom_site_refinement_flags
_atom_site_disorder_assembly
_atom_site_disorder_group
C1 C 0.3134(2) 0.7729(2) 0.32459(15) 0.0408(8) Uani 1 1 d . . .
C2 C 0.3583(3) 0.8399(3) 0.31443(17) 0.0517(10) Uani 1 1 d . . .
H2 H 0.4010 0.8589 0.3343 0.062 Uiso 1 1 calc R . .
C3 C 0.3267(3) 0.8697(2) 0.27076(18) 0.0521(10) Uani 1 1 d . . .
H3 H 0.3434 0.9135 0.2550 0.063 Uiso 1 1 calc R . .
C4 C 0.2620(2) 0.8215(2) 0.25274(15) 0.0421(8) Uani 1 1 d . . .
C5 C 0.2109(2) 0.8362(2) 0.21049(15) 0.0424(8) Uani 1 1 d . . .
C6 C 0.2266(3) 0.9064(3) 0.18023(17) 0.0537(10) Uani 1 1 d . . .
C7 C 0.2762(3) 0.9002(3) 0.1426(2) 0.0686(14) Uani 1 1 d . . .
H7 H 0.2963 0.8524 0.1352 0.082 Uiso 1 1 calc R . .
C8 C 0.2964(4) 0.9638(5) 0.1157(2) 0.093(2) Uani 1 1 d . . .
C9 C 0.3717(8) 0.8907(8) 0.0627(4) 0.169(6) Uani 1 1 d . . .
H9A H 0.4035 0.8669 0.0897 0.254 Uiso 1 1 calc R . .
H9B H 0.4014 0.8973 0.0343 0.254 Uiso 1 1 calc R . .
H9C H 0.3274 0.8588 0.0532 0.254 Uiso 1 1 calc R . .
C10 C 0.2664(5) 1.0331(5) 0.1252(3) 0.102(3) Uani 1 1 d . . .
C11 C 0.2461(8) 1.1233(10) 0.0627(7) 0.290(13) Uani 1 1 d . . .
H11A H 0.2339 1.0826 0.0391 0.435 Uiso 1 1 calc R . .
H11B H 0.2726 1.1636 0.0467 0.435 Uiso 1 1 calc R . .
H11C H 0.1989 1.1431 0.0742 0.435 Uiso 1 1 calc R . .
C12 C 0.2135(4) 1.0407(3) 0.1615(3) 0.098(2) Uani 1 1 d . . .
C13 C 0.1187(8) 1.1225(5) 0.1864(5) 0.148(5) Uani 1 1 d . . .
H13A H 0.0811 1.0873 0.1708 0.222 Uiso 1 1 calc R . .
H13B H 0.1018 1.1742 0.1794 0.222 Uiso 1 1 calc R . .
H13C H 0.1240 1.1143 0.2222 0.222 Uiso 1 1 calc R . .
C14 C 0.1943(3) 0.9759(3) 0.1901(3) 0.0723(15) Uani 1 1 d . . .
H14 H 0.1605 0.9806 0.2151 0.087 Uiso 1 1 calc R . .
C15 C 0.1468(2) 0.7909(2) 0.19375(14) 0.0406(8) Uani 1 1 d . . .
C16 C 0.0885(3) 0.8119(2) 0.15425(17) 0.0521(10) Uani 1 1 d . . .
H16 H 0.0869 0.8571 0.1356 0.063 Uiso 1 1 calc R . .
C17 C 0.0367(3) 0.7540(2) 0.14909(17) 0.0506(10) Uani 1 1 d . . .
H17 H -0.0076 0.7520 0.1265 0.061 Uiso 1 1 calc R . .
C18 C 0.0629(2) 0.6962(2) 0.18494(14) 0.0405(8) Uani 1 1 d . . .
C19 C 0.0248(2) 0.6259(2) 0.19111(16) 0.0427(8) Uani 1 1 d . . .
C20 C -0.0354(3) 0.6047(2) 0.14951(17) 0.0510(10) Uani 1 1 d . . .
C21 C -0.0129(3) 0.6018(3) 0.10064(18) 0.0609(11) Uani 1 1 d . . .
H21 H 0.0384 0.6120 0.0951 0.073 Uiso 1 1 calc R . .
C22 C -0.0664(4) 0.5840(3) 0.0601(2) 0.0702(14) Uani 1 1 d . . .
C23 C 0.0286(5) 0.6024(6) 0.0015(3) 0.109(3) Uani 1 1 d . . .
H23A H 0.0400 0.6534 0.0138 0.163 Uiso 1 1 calc R . .
H23B H 0.0331 0.6007 -0.0341 0.163 Uiso 1 1 calc R . .
H23C H 0.0647 0.5669 0.0183 0.163 Uiso 1 1 calc R . .
C24 C -0.1418(4) 0.5672(3) 0.0682(2) 0.0729(16) Uani 1 1 d . . .
C25 C -0.2314(4) 0.6014(4) 0.0004(3) 0.092(2) Uani 1 1 d . . .
H25A H -0.2722 0.6225 0.0183 0.137 Uiso 1 1 calc R . .
H25B H -0.2532 0.5807 -0.0311 0.137 Uiso 1 1 calc R . .
H25C H -0.1949 0.6410 -0.0056 0.137 Uiso 1 1 calc R . .
C26 C -0.1650(3) 0.5711(3) 0.1158(2) 0.0752(16) Uani 1 1 d . . .
C27 C -0.2667(4) 0.5491(7) 0.1679(3) 0.140(4) Uani 1 1 d . . .
H27A H -0.2344 0.5134 0.1876 0.209 Uiso 1 1 calc R . .
H27B H -0.3195 0.5311 0.1649 0.209 Uiso 1 1 calc R . .
H27C H -0.2641 0.5984 0.1840 0.209 Uiso 1 1 calc R . .
C28 C -0.1116(3) 0.5901(3) 0.1576(2) 0.0659(13) Uani 1 1 d . . .
H28 H -0.1277 0.5926 0.1898 0.079 Uiso 1 1 calc R . .
C29 C 0.0413(2) 0.5758(2) 0.23172(15) 0.0423(8) Uani 1 1 d . . .
C30 C 0.0022(2) 0.5035(2) 0.23951(17) 0.0504(10) Uani 1 1 d . . .
H30 H -0.0357 0.4805 0.2174 0.060 Uiso 1 1 calc R . .
C31 C 0.0309(2) 0.4761(2) 0.28459(16) 0.0483(9) Uani 1 1 d . . .
H31 H 0.0165 0.4307 0.2995 0.058 Uiso 1 1 calc R . .
C32 C 0.0881(2) 0.5301(2) 0.30532(15) 0.0406(8) Uani 1 1 d . . .
C33 C 0.1301(2) 0.5241(2) 0.35297(15) 0.0433(8) Uani 1 1 d . . .
C34 C 0.1083(2) 0.4612(2) 0.38751(16) 0.0473(9) Uani 1 1 d . . .
C35 C 0.0394(3) 0.4643(3) 0.40951(16) 0.0516(10) Uani 1 1 d . . .
H35 H 0.0046 0.5043 0.4018 0.062 Uiso 1 1 calc R . .
C36 C 0.0220(3) 0.4075(3) 0.44325(17) 0.0603(12) Uani 1 1 d . . .
C37 C -0.0990(4) 0.4613(5) 0.4558(3) 0.098(2) Uani 1 1 d . . .
H37A H -0.0782 0.5102 0.4668 0.148 Uiso 1 1 calc R . .
H37B H -0.1443 0.4502 0.4729 0.148 Uiso 1 1 calc R . .
H37C H -0.1130 0.4627 0.4202 0.148 Uiso 1 1 calc R . .
C38 C 0.0734(4) 0.3481(3) 0.4551(2) 0.0706(15) Uani 1 1 d . . .
C39 C 0.0577(10) 0.2942(8) 0.5323(4) 0.226(8) Uani 1 1 d . . .
H39A H 0.1040 0.3221 0.5435 0.340 Uiso 1 1 calc R . .
H39B H 0.0593 0.2445 0.5479 0.340 Uiso 1 1 calc R . .
H39C H 0.0130 0.3218 0.5415 0.340 Uiso 1 1 calc R . .
C40 C 0.1430(3) 0.3450(3) 0.4328(2) 0.0698(14) Uani 1 1 d . . .
C41 C 0.2609(6) 0.2794(6) 0.4263(5) 0.174(6) Uani 1 1 d . . .
H41A H 0.2514 0.2692 0.3909 0.260 Uiso 1 1 calc R . .
H41B H 0.2910 0.2383 0.4423 0.260 Uiso 1 1 calc R . .
H41C H 0.2890 0.3267 0.4313 0.260 Uiso 1 1 calc R . .
C42 C 0.1599(3) 0.4016(3) 0.39927(19) 0.0597(11) Uani 1 1 d . . .
H42 H 0.2065 0.3997 0.3844 0.072 Uiso 1 1 calc R . .
C43 C 0.1890(2) 0.5736(2) 0.37230(14) 0.0419(8) Uani 1 1 d . . .
C44 C 0.2217(3) 0.5747(3) 0.42394(16) 0.0552(11) Uani 1 1 d . . .
H44 H 0.2086 0.5423 0.4495 0.066 Uiso 1 1 calc R . .
C45 C 0.2748(3) 0.6315(2) 0.42840(17) 0.0526(10) Uani 1 1 d . . .
H45 H 0.3049 0.6456 0.4577 0.063 Uiso 1 1 calc R . .
C46 C 0.2764(2) 0.6664(2) 0.37950(14) 0.0416(8) Uani 1 1 d . . .
C47 C 0.3227(2) 0.7295(2) 0.36879(14) 0.0410(8) Uani 1 1 d . . .
C48 C 0.3835(2) 0.7539(2) 0.40911(15) 0.0440(8) Uani 1 1 d . . .
C49 C 0.4410(3) 0.7031(2) 0.42717(17) 0.0520(10) Uani 1 1 d . . .
H49 H 0.4413 0.6534 0.4144 0.062 Uiso 1 1 calc R . .
C50 C 0.4984(3) 0.7256(3) 0.46427(18) 0.0542(10) Uani 1 1 d . . .
C51 C 0.5560(4) 0.6016(4) 0.4694(3) 0.094(2) Uani 1 1 d . . .
H51A H 0.5073 0.5779 0.4750 0.140 Uiso 1 1 calc R . .
H51B H 0.5976 0.5747 0.4883 0.140 Uiso 1 1 calc R . .
H51C H 0.5635 0.5996 0.4343 0.140 Uiso 1 1 calc R . .
C52 C 0.4997(2) 0.8003(3) 0.48256(17) 0.0536(10) Uani 1 1 d . . .
C53 C 0.5453(5) 0.8131(5) 0.5666(2) 0.102(2) Uani 1 1 d . . .
H53A H 0.4959 0.8351 0.5722 0.152 Uiso 1 1 calc R . .
H53B H 0.5855 0.8373 0.5883 0.152 Uiso 1 1 calc R . .
H53C H 0.5446 0.7591 0.5736 0.152 Uiso 1 1 calc R . .
C54 C 0.4414(3) 0.8510(2) 0.46521(18) 0.0501(10) Uani 1 1 d . . .
C55 C 0.3924(3) 0.9780(3) 0.4676(2) 0.0742(15) Uani 1 1 d . . .
H55A H 0.3931 0.9822 0.4317 0.111 Uiso 1 1 calc R . .
H55B H 0.4058 1.0266 0.4830 0.111 Uiso 1 1 calc R . .
H55C H 0.3414 0.9633 0.4754 0.111 Uiso 1 1 calc R . .
C56 C 0.3829(2) 0.8283(2) 0.42884(16) 0.0483(9) Uani 1 1 d . . .
H56 H 0.3437 0.8625 0.4177 0.058 Uiso 1 1 calc R . .
C57 C 0.2506(10) 0.6560(10) 0.0736(4) 0.219(8) Uani 1 1 d . . .
H57A H 0.1999 0.6323 0.0741 0.263 Uiso 1 1 calc R . .
H57B H 0.2501 0.6999 0.0960 0.263 Uiso 1 1 calc R . .
C58 C 0.2497(11) 0.6808(11) 0.0366(7) 0.259(9) Uani 1 1 d . . .
H58A H 0.2993 0.7036 0.0325 0.388 Uiso 1 1 calc R . .
H58B H 0.2100 0.7195 0.0326 0.388 Uiso 1 1 calc R . .
H58C H 0.2390 0.6415 0.0117 0.388 Uiso 1 1 calc R . .
C59 C 0.1499(5) 0.4650(7) 0.1306(5) 0.152(5) Uani 1 1 d . . .
H59A H 0.1391 0.5045 0.1054 0.182 Uiso 1 1 calc R . .
H59B H 0.1338 0.4852 0.1619 0.182 Uiso 1 1 calc R . .
C60 C 0.1043(9) 0.4070(11) 0.1177(5) 0.263(11) Uani 1 1 d . . .
H60A H 0.1337 0.3602 0.1204 0.395 Uiso 1 1 calc R . .
H60B H 0.0823 0.4136 0.0836 0.395 Uiso 1 1 calc R . .
H60C H 0.0633 0.4046 0.1396 0.395 Uiso 1 1 calc R . .
C61 C 0.2188(6) 0.3486(6) 0.2555(5) 0.173(7) Uani 1 1 d . . .
H61A H 0.2170 0.3762 0.2870 0.208 Uiso 1 1 calc R . .
H61B H 0.1695 0.3573 0.2359 0.208 Uiso 1 1 calc R . .
C62 C 0.2232(10) 0.2775(7) 0.2659(5) 0.224(8) Uani 1 1 d . . .
H62A H 0.2306 0.2490 0.2359 0.336 Uiso 1 1 calc R . .
H62B H 0.1760 0.2611 0.2790 0.336 Uiso 1 1 calc R . .
H62C H 0.2663 0.2686 0.2905 0.336 Uiso 1 1 calc R . .
C63 C 0.3698(6) 0.4651(8) 0.3382(4) 0.159(5) Uani 1 1 d . . .
H63A H 0.3289 0.4269 0.3346 0.191 Uiso 1 1 calc R . .
H63B H 0.3445 0.5146 0.3399 0.191 Uiso 1 1 calc R . .
C64 C 0.4093(8) 0.4533(7) 0.3831(3) 0.169(5) Uani 1 1 d . . .
H64A H 0.4304 0.4023 0.3844 0.253 Uiso 1 1 calc R . .
H64B H 0.3750 0.4593 0.4092 0.253 Uiso 1 1 calc R . .
H64C H 0.4509 0.4899 0.3880 0.253 Uiso 1 1 calc R . .
C65 C 0.5193(5) 0.6264(8) 0.3035(5) 0.180(6) Uani 1 1 d . . .
H65A H 0.4848 0.6687 0.3093 0.216 Uiso 1 1 calc R . .
H65B H 0.5209 0.5932 0.3328 0.216 Uiso 1 1 calc R . .
C66 C 0.5904(9) 0.6549(10) 0.3007(7) 0.261(10) Uani 1 1 d . . .
H66A H 0.6265 0.6136 0.2980 0.391 Uiso 1 1 calc R . .
H66B H 0.6055 0.6842 0.3305 0.391 Uiso 1 1 calc R . .
H66C H 0.5903 0.6874 0.2717 0.391 Uiso 1 1 calc R . .
C67 C 0.4217(6) 0.7351(5) 0.1841(5) 0.139(4) Uani 1 1 d . . .
H67A H 0.4105 0.7264 0.2186 0.167 Uiso 1 1 calc R . .
H67B H 0.3794 0.7658 0.1684 0.167 Uiso 1 1 calc R . .
C68 C 0.4885(8) 0.7807(7) 0.1861(4) 0.209(8) Uani 1 1 d . . .
H68A H 0.5337 0.7484 0.1890 0.313 Uiso 1 1 calc R . .
H68B H 0.4898 0.8141 0.2148 0.313 Uiso 1 1 calc R . .
H68C H 0.4879 0.8108 0.1560 0.313 Uiso 1 1 calc R . .
C69 C 0.3969(5) 0.4266(8) 0.1260(4) 0.132(4) Uani 1 1 d . . .
H69 H 0.3565 0.4049 0.1019 0.158 Uiso 1 1 calc R . .
C70 C 0.4254(8) 0.3948(5) 0.1738(5) 0.127(4) Uani 1 1 d . . .
H70 H 0.4082 0.3471 0.1887 0.152 Uiso 1 1 calc R . .
C71 C 0.4815(6) 0.4414(8) 0.1934(3) 0.121(4) Uani 1 1 d . . .
H71 H 0.5129 0.4337 0.2256 0.145 Uiso 1 1 calc R . .
C72 C 0.4905(5) 0.4985(6) 0.1607(5) 0.118(3) Uani 1 1 d . . .
H72 H 0.5289 0.5397 0.1659 0.142 Uiso 1 1 calc R . .
C73 C 0.4399(6) 0.4910(6) 0.1196(3) 0.110(3) Uani 1 1 d . . .
H73 H 0.4355 0.5249 0.0901 0.132 Uiso 1 1 calc R . .
Co1 Co 0.38098(4) 0.50250(4) 0.18342(2) 0.05418(16) Uani 1 1 d . . .
Er1 Er 0.219211(9) 0.637329(9) 0.257400(6) 0.03373(7) Uani 1 1 d . . .
N1 N 0.25709(17) 0.76111(17) 0.28576(12) 0.0382(6) Uani 1 1 d . . .
N2 N 0.12962(17) 0.72010(17) 0.21249(12) 0.0373(6) Uani 1 1 d . . .
N3 N 0.09515(18) 0.58925(18) 0.27221(12) 0.0392(6) Uani 1 1 d . . .
N4 N 0.22323(19) 0.63056(17) 0.34607(12) 0.0377(7) Uani 1 1 d . . .
O1 O 0.1862(5) 1.1112(3) 0.1685(4) 0.186(4) Uani 1 1 d . . .
O2 O 0.2905(5) 1.0973(4) 0.1008(3) 0.162(3) Uani 1 1 d . . .
O3 O 0.3467(4) 0.9618(4) 0.0783(2) 0.139(2) Uani 1 1 d . . .
O4 O -0.0481(3) 0.5824(3) 0.01105(15) 0.0927(13) Uani 1 1 d . . .
O5 O -0.1938(3) 0.5433(3) 0.02902(18) 0.1033(16) Uani 1 1 d . . .
O6 O -0.2413(2) 0.5554(4) 0.1208(2) 0.1098(18) Uani 1 1 d . . .
O7 O -0.0444(3) 0.4055(3) 0.46668(17) 0.0952(14) Uani 1 1 d . . .
O8 O 0.0533(4) 0.2864(3) 0.4847(2) 0.1164(18) Uani 1 1 d . . .
O9 O 0.1908(3) 0.2851(3) 0.4472(2) 0.1104(17) Uani 1 1 d . . .
O10 O 0.5555(2) 0.6782(2) 0.48521(16) 0.0799(12) Uani 1 1 d . . .
O11 O 0.5596(2) 0.8244(2) 0.51656(14) 0.0689(10) Uani 1 1 d . . .
O12 O 0.4465(2) 0.92232(19) 0.48606(15) 0.0690(10) Uani 1 1 d . . .
O16 O 0.3023(3) 0.6035(3) 0.09977(14) 0.0842(12) Uani 1 1 d . . .
O17 O 0.2211(3) 0.4570(5) 0.1366(3) 0.174(4) Uani 1 1 d . . .
O18 O 0.2790(3) 0.3833(2) 0.2287(2) 0.0929(14) Uani 1 1 d . . .
O19 O 0.4039(4) 0.4643(4) 0.29673(19) 0.157(3) Uani 1 1 d . . .
O20 O 0.4866(2) 0.5853(3) 0.26248(16) 0.0821(12) Uani 1 1 d . . .
O21 O 0.4182(4) 0.6725(3) 0.1630(3) 0.176(4) Uani 1 1 d . . .
C74 C 0.8999(7) 0.2151(8) 0.6606(6) 0.174(5) Uani 1 1 d . . .
H74A H 0.8605 0.2445 0.6765 0.209 Uiso 1 1 calc R . .
Cl1 Cl 0.8678(3) 0.1269(3) 0.6301(2) 0.244(2) Uani 1 1 d . . .
Cl2 Cl 0.9859(4) 0.1984(4) 0.6965(3) 0.345(4) Uani 1 1 d . . .
Cl3 Cl 0.9317(8) 0.2526(7) 0.6121(5) 0.560(10) Uani 1 1 d . . .
P1 P 0.33762(12) 0.61651(12) 0.15769(7) 0.0408(4) Uani 0.50 1 d P . .
P1' P 0.27210(17) 0.54829(17) 0.14719(10) 0.0644(6) Uani 0.50 1 d P . .
P2 P 0.26870(12) 0.46585(11) 0.19632(9) 0.0438(4) Uani 0.50 1 d P . .
P2' P 0.3177(2) 0.46288(16) 0.24831(11) 0.0695(7) Uani 0.50 1 d P . .
P3 P 0.40295(10) 0.54553(12) 0.25975(8) 0.0408(4) Uani 0.50 1 d P . .
P3' P 0.40891(16) 0.60589(19) 0.22079(12) 0.0702(7) Uani 0.50 1 d P . .
O13 O 0.2764(3) 0.6547(3) 0.1854(2) 0.0446(12) Uani 0.50 1 d P . .
O13' O 0.2252(6) 0.6015(6) 0.1768(3) 0.090(3) Uani 0.50 1 d P . .
O14 O 0.2180(3) 0.5148(3) 0.2256(3) 0.0451(13) Uani 0.50 1 d P . .
O14' O 0.2558(6) 0.5136(4) 0.2652(4) 0.094(3) Uani 0.50 1 d P . .
O15 O 0.3456(3) 0.5993(4) 0.2804(2) 0.0465(13) Uani 0.50 1 d P . .
O15' O 0.3500(4) 0.6440(4) 0.2478(5) 0.092(3) Uani 0.50 1 d P . .

loop_
_atom_site_aniso_label
_atom_site_aniso_U_11
_atom_site_aniso_U_22
_atom_site_aniso_U_33
_atom_site_aniso_U_23
_atom_site_aniso_U_13
_atom_site_aniso_U_12
C1 0.0387(18) 0.0360(18) 0.047(2) -0.0028(15) 0.0012(15) -0.0077(15)
C2 0.047(2) 0.051(2) 0.055(2) 0.0009(19) -0.0033(18) -0.022(2)
C3 0.053(2) 0.045(2) 0.058(3) 0.0081(18) 0.002(2) -0.0190(18)
C4 0.0427(19) 0.0375(19) 0.0459(19) 0.0010(16) 0.0035(15) -0.0080(16)
C5 0.044(2) 0.0356(17) 0.047(2) 0.0059(16) 0.0047(16) -0.0035(16)
C6 0.056(2) 0.044(2) 0.059(2) 0.0140(19) -0.0065(19) -0.0154(19)
C7 0.074(3) 0.069(3) 0.062(3) 0.014(3) 0.008(2) -0.023(3)
C8 0.099(5) 0.103(5) 0.076(4) 0.031(4) 0.005(3) -0.046(4)
C9 0.197(12) 0.214(13) 0.108(7) -0.043(8) 0.077(8) -0.094(11)
C10 0.102(5) 0.087(5) 0.115(6) 0.058(4) -0.004(4) -0.032(4)
C11 0.164(12) 0.33(2) 0.37(2) 0.29(2) -0.011(14) -0.002(13)
C12 0.086(4) 0.049(3) 0.155(7) 0.030(4) -0.009(4) -0.012(3)
C13 0.197(12) 0.074(5) 0.188(11) -0.015(6) 0.096(10) -0.014(6)
C14 0.067(3) 0.043(2) 0.106(4) 0.015(3) 0.003(3) -0.006(2)
C15 0.0437(19) 0.0338(17) 0.0442(19) 0.0060(15) 0.0037(15) 0.0031(15)
C16 0.053(2) 0.041(2) 0.060(2) 0.0137(18) -0.0078(19) -0.0016(18)
C17 0.048(2) 0.046(2) 0.054(2) 0.0085(18) -0.0112(18) -0.0015(18)
C18 0.0381(18) 0.0356(17) 0.047(2) -0.0004(15) -0.0025(15) -0.0031(15)
C19 0.0376(19) 0.0406(19) 0.048(2) 0.0004(16) -0.0044(16) -0.0036(15)
C20 0.050(2) 0.041(2) 0.058(2) 0.0070(18) -0.0147(18) -0.0075(18)
C21 0.062(3) 0.059(3) 0.060(3) 0.002(2) -0.007(2) -0.006(2)
C22 0.082(4) 0.062(3) 0.062(3) -0.005(2) -0.016(3) -0.009(3)
C23 0.119(6) 0.137(7) 0.070(4) -0.007(5) 0.012(4) -0.020(6)
C24 0.085(4) 0.057(3) 0.070(3) 0.007(2) -0.027(3) -0.023(3)
C25 0.085(4) 0.099(5) 0.083(4) -0.004(4) -0.031(3) -0.003(4)
C26 0.057(3) 0.071(3) 0.092(4) 0.021(3) -0.022(3) -0.026(3)
C27 0.064(4) 0.239(12) 0.115(6) 0.015(7) -0.001(4) -0.045(6)
C28 0.055(3) 0.069(3) 0.070(3) 0.020(3) -0.010(2) -0.019(2)
C29 0.0369(18) 0.0376(18) 0.052(2) 0.0023(16) 0.0001(15) -0.0051(15)
C30 0.046(2) 0.042(2) 0.060(3) 0.0020(18) -0.0072(18) -0.0143(17)
C31 0.051(2) 0.0382(19) 0.055(2) 0.0056(17) 0.0024(18) -0.0116(17)
C32 0.0407(18) 0.0345(17) 0.047(2) 0.0028(15) 0.0054(15) -0.0056(15)
C33 0.0428(19) 0.0375(18) 0.050(2) 0.0050(16) 0.0068(16) -0.0060(16)
C34 0.053(2) 0.041(2) 0.047(2) 0.0065(17) -0.0007(17) -0.0143(18)
C35 0.053(2) 0.052(2) 0.049(2) 0.0029(19) 0.0019(18) -0.011(2)
C36 0.061(3) 0.071(3) 0.049(2) 0.007(2) 0.006(2) -0.018(2)
C37 0.085(4) 0.136(7) 0.078(4) -0.017(4) 0.028(3) -0.012(5)
C38 0.086(4) 0.062(3) 0.062(3) 0.021(2) -0.001(3) -0.020(3)
C39 0.36(2) 0.186(13) 0.119(9) 0.073(9) -0.032(11) -0.097(14)
C40 0.073(3) 0.055(3) 0.081(4) 0.025(3) 0.002(3) -0.001(3)
C41 0.148(9) 0.136(8) 0.250(13) 0.113(9) 0.089(9) 0.076(7)
C42 0.061(3) 0.050(2) 0.068(3) 0.014(2) 0.007(2) -0.004(2)
C43 0.046(2) 0.0393(19) 0.0400(18) 0.0035(15) 0.0010(15) -0.0032(16)
C44 0.071(3) 0.056(2) 0.038(2) 0.0078(18) 0.0002(18) -0.018(2)
C45 0.062(3) 0.054(2) 0.039(2) 0.0004(17) -0.0049(19) -0.012(2)
C46 0.0432(19) 0.0389(18) 0.0418(19) -0.0003(16) -0.0015(15) -0.0064(16)
C47 0.0397(18) 0.0378(18) 0.0444(19) -0.0058(15) -0.0022(15) -0.0058(15)
C48 0.0417(19) 0.044(2) 0.045(2) -0.0034(16) -0.0031(15) -0.0072(16)
C49 0.054(2) 0.043(2) 0.057(2) -0.0111(18) -0.0074(19) -0.0009(18)
C50 0.046(2) 0.052(2) 0.062(3) -0.007(2) -0.0076(19) 0.0051(19)
C51 0.104(5) 0.074(4) 0.097(5) -0.017(3) -0.019(4) 0.041(4)
C52 0.044(2) 0.055(2) 0.058(2) -0.011(2) -0.0112(18) -0.0030(19)
C53 0.112(5) 0.111(6) 0.074(4) -0.022(4) -0.029(4) 0.004(5)
C54 0.049(2) 0.040(2) 0.059(3) -0.0090(18) -0.0040(19) -0.0042(17)
C55 0.078(4) 0.043(2) 0.098(4) -0.010(3) -0.015(3) 0.001(2)
C56 0.045(2) 0.041(2) 0.057(2) -0.0027(18) -0.0081(17) -0.0031(17)
C57 0.279(19) 0.285(19) 0.090(7) 0.075(10) -0.004(9) 0.111(15)
C58 0.27(2) 0.27(2) 0.230(19) 0.105(17) -0.031(16) 0.081(17)
C59 0.096(6) 0.165(10) 0.188(10) -0.084(8) -0.028(6) 0.028(7)
C60 0.233(17) 0.39(3) 0.156(11) -0.010(14) -0.020(11) -0.207(19)
C61 0.149(11) 0.075(6) 0.31(2) 0.006(7) 0.094(12) -0.013(5)
C62 0.35(2) 0.102(8) 0.228(16) 0.032(9) 0.074(15) -0.076(11)
C63 0.127(8) 0.237(13) 0.113(7) 0.078(8) 0.014(6) 0.051(8)
C64 0.259(15) 0.167(10) 0.077(5) 0.003(6) 0.000(7) -0.014(10)
C65 0.077(5) 0.252(15) 0.206(12) -0.122(11) -0.017(7) -0.024(7)
C66 0.175(14) 0.273(19) 0.31(2) 0.011(16) -0.106(14) -0.099(13)
C67 0.140(8) 0.089(6) 0.199(11) -0.018(6) 0.075(7) -0.022(5)
C68 0.299(17) 0.205(13) 0.123(8) -0.011(8) 0.025(9) -0.181(13)
C69 0.080(5) 0.174(10) 0.140(8) -0.104(8) 0.005(5) 0.041(6)
C70 0.152(9) 0.064(4) 0.180(10) -0.005(5) 0.094(8) 0.046(5)
C71 0.106(6) 0.164(9) 0.092(5) -0.011(6) 0.012(5) 0.094(7)
C72 0.065(4) 0.144(8) 0.153(9) -0.046(7) 0.049(5) 0.015(5)
C73 0.121(7) 0.134(8) 0.081(5) -0.003(5) 0.041(5) 0.058(6)
Co1 0.0500(3) 0.0564(3) 0.0568(3) -0.0069(3) 0.0083(3) 0.0182(3)
Er1 0.03152(10) 0.03051(9) 0.03889(11) -0.00068(6) 0.00192(7) -0.00030(5)
N1 0.0352(15) 0.0329(14) 0.0458(16) 0.0033(13) 0.0009(12) -0.0063(12)
N2 0.0337(14) 0.0328(14) 0.0447(16) 0.0006(12) 0.0009(12) -0.0053(12)
N3 0.0382(15) 0.0353(15) 0.0430(16) 0.0035(13) -0.0014(12) -0.0060(13)
N4 0.0379(16) 0.0339(15) 0.0404(16) 0.0014(12) -0.0004(13) -0.0054(12)
O1 0.153(6) 0.054(3) 0.359(13) 0.057(5) 0.063(7) -0.001(4)
O2 0.184(7) 0.119(5) 0.180(6) 0.096(5) 0.003(5) -0.054(5)
O3 0.165(6) 0.155(6) 0.106(4) 0.039(4) 0.055(4) -0.061(5)
O4 0.111(4) 0.105(3) 0.060(2) -0.016(2) -0.009(2) -0.008(3)
O5 0.110(3) 0.089(3) 0.099(3) 0.005(3) -0.055(3) -0.034(3)
O6 0.058(2) 0.157(5) 0.108(4) 0.031(3) -0.026(2) -0.047(3)
O7 0.078(3) 0.130(4) 0.081(3) 0.028(3) 0.028(2) -0.013(3)
O8 0.143(5) 0.104(4) 0.104(4) 0.054(3) 0.019(3) -0.017(3)
O9 0.115(4) 0.080(3) 0.139(4) 0.059(3) 0.022(3) 0.023(3)
O10 0.070(2) 0.066(2) 0.096(3) -0.022(2) -0.032(2) 0.0239(19)
O11 0.0560(19) 0.071(2) 0.075(2) -0.0184(19) -0.0228(16) -0.0047(17)
O12 0.071(2) 0.0452(17) 0.085(2) -0.0206(17) -0.0238(18) 0.0000(16)
O16 0.095(3) 0.101(3) 0.055(2) 0.011(2) 0.0033(19) 0.026(3)
O17 0.061(3) 0.241(8) 0.218(7) -0.179(7) 0.005(3) -0.006(4)
O18 0.091(3) 0.0464(19) 0.144(4) -0.003(2) 0.028(3) 0.003(2)
O19 0.216(7) 0.183(6) 0.072(3) 0.033(4) 0.025(4) 0.144(6)
O20 0.0437(17) 0.106(3) 0.094(3) -0.023(2) -0.0037(17) 0.007(2)
O21 0.191(6) 0.084(3) 0.285(9) -0.077(5) 0.188(7) -0.055(4)
C74 0.130(8) 0.177(12) 0.229(14) 0.033(11) 0.089(9) 0.058(8)
Cl1 0.236(5) 0.167(4) 0.337(7) -0.080(4) 0.065(5) 0.020(3)
Cl2 0.307(8) 0.256(7) 0.484(12) -0.009(7) 0.109(8) 0.094(6)
Cl3 0.72(2) 0.438(15) 0.586(18) 0.062(13) 0.403(18) 0.271(15)
P1 0.0393(9) 0.0456(10) 0.0390(10) 0.0010(8) 0.0118(8) 0.0059(8)
P1' 0.0680(15) 0.0665(16) 0.0584(14) -0.0116(12) 0.0046(12) 0.0095(13)
P2 0.0395(9) 0.0304(9) 0.0617(12) -0.0122(8) 0.0055(9) 0.0031(8)
P2' 0.087(2) 0.0520(14) 0.0703(16) 0.0010(12) 0.0096(14) 0.0184(14)
P3 0.0286(8) 0.0482(11) 0.0450(10) -0.0004(8) 0.0005(7) 0.0109(8)
P3' 0.0484(13) 0.0762(18) 0.0868(19) -0.0108(16) 0.0107(13) 0.0054(13)
O13 0.045(3) 0.042(3) 0.050(3) 0.009(2) 0.019(2) 0.010(2)
O13' 0.097(6) 0.113(7) 0.057(4) -0.023(5) -0.005(4) 0.056(6)
O14 0.041(3) 0.031(3) 0.065(4) -0.006(3) 0.014(3) -0.004(2)
O14' 0.118(7) 0.040(4) 0.136(8) 0.030(5) 0.077(7) 0.023(4)
O15 0.035(3) 0.053(3) 0.050(3) -0.010(3) -0.004(2) 0.012(3)
O15' 0.027(3) 0.061(4) 0.193(11) -0.026(6) 0.028(5) -0.001(3)

loop_
_atom_type_symbol
_atom_type_description
_atom_type_scat_dispersion_real
_atom_type_scat_dispersion_imag
_atom_type_scat_source
C C 0.0033 0.0016 'International Tables Vol C Tables 4.2.6.8 and 6.1.1.4'
H H 0.0000 0.0000 'International Tables Vol C Tables 4.2.6.8 and 6.1.1.4'
N N 0.0061 0.0033 'International Tables Vol C Tables 4.2.6.8 and 6.1.1.4'
O O 0.0106 0.0060 'International Tables Vol C Tables 4.2.6.8 and 6.1.1.4'
P P 0.1023 0.0942 'International Tables Vol C Tables 4.2.6.8 and 6.1.1.4'
Co Co 0.3494 0.9721 'International Tables Vol C Tables 4.2.6.8 and 6.1.1.4'
Er Er -0.2586 4.9576 'International Tables Vol C Tables 4.2.6.8 and 6.1.1.4'
Cl Cl 0.1484 0.1585 'International Tables Vol C Tables 4.2.6.8 and 6.1.1.4'

loop_
_geom_angle_atom_site_label_1
_geom_angle_atom_site_label_2
_geom_angle_atom_site_label_3
_geom_angle
_geom_angle_site_symmetry_1
_geom_angle_site_symmetry_3
_geom_angle_publ_flag
N1 C1 C47 125.1(3) . . ?
N1 C1 C2 109.6(3) . . ?
C47 C1 C2 125.1(4) . . ?
C3 C2 C1 107.1(4) . . ?
C2 C3 C4 107.6(4) . . ?
N1 C4 C5 125.9(3) . . ?
N1 C4 C3 108.8(3) . . ?
C5 C4 C3 125.2(4) . . ?
C4 C5 C15 125.4(3) . . ?
C4 C5 C6 116.9(3) . . ?
C15 C5 C6 117.6(3) . . ?
C14 C6 C7 120.0(5) . . ?
C14 C6 C5 121.3(5) . . ?
C7 C6 C5 118.7(4) . . ?
C8 C7 C6 121.2(6) . . ?
C10 C8 C7 120.0(7) . . ?
C10 C8 O3 115.9(6) . . ?
C7 C8 O3 124.1(8) . . ?
C8 C10 O2 120.0(8) . . ?
C8 C10 C12 120.2(5) . . ?
O2 C10 C12 119.7(8) . . ?
O1 C12 C10 116.5(7) . . ?
O1 C12 C14 123.6(8) . . ?
C10 C12 C14 119.9(6) . . ?
C6 C14 C12 118.7(6) . . ?
N2 C15 C5 125.6(3) . . ?
N2 C15 C16 109.6(3) . . ?
C5 C15 C16 124.8(3) . . ?
C17 C16 C15 107.4(4) . . ?
C16 C17 C18 107.0(3) . . ?
N2 C18 C19 125.5(3) . . ?
N2 C18 C17 109.9(3) . . ?
C19 C18 C17 124.6(3) . . ?
C29 C19 C18 124.7(4) . . ?
C29 C19 C20 119.9(3) . . ?
C18 C19 C20 115.4(4) . . ?
C28 C20 C21 119.5(4) . . ?
C28 C20 C19 122.6(4) . . ?
C21 C20 C19 117.9(4) . . ?
C22 C21 C20 120.8(5) . . ?
C24 C22 O4 116.8(5) . . ?
C24 C22 C21 119.8(5) . . ?
O4 C22 C21 123.4(6) . . ?
C26 C24 C22 120.1(5) . . ?
C26 C24 O5 119.4(6) . . ?
C22 C24 O5 120.4(6) . . ?
O6 C26 C24 116.8(5) . . ?
O6 C26 C28 122.3(6) . . ?
C24 C26 C28 120.9(5) . . ?
C20 C28 C26 118.9(5) . . ?
N3 C29 C19 125.1(3) . . ?
N3 C29 C30 108.9(3) . . ?
C19 C29 C30 125.9(4) . . ?
C31 C30 C29 107.3(4) . . ?
C30 C31 C32 107.1(3) . . ?
N3 C32 C33 124.6(3) . . ?
N3 C32 C31 110.1(3) . . ?
C33 C32 C31 125.3(3) . . ?
C43 C33 C32 125.8(3) . . ?
C43 C33 C34 116.1(4) . . ?
C32 C33 C34 118.0(3) . . ?
C35 C34 C42 119.8(4) . . ?
C35 C34 C33 120.6(4) . . ?
C42 C34 C33 119.5(4) . . ?
C34 C35 C36 119.8(5) . . ?
O7 C36 C38 115.4(5) . . ?
O7 C36 C35 124.0(5) . . ?
C38 C36 C35 120.6(5) . . ?
C36 C38 C40 119.7(5) . . ?
C36 C38 O8 121.1(6) . . ?
C40 C38 O8 118.8(6) . . ?
O9 C40 C42 124.7(6) . . ?
O9 C40 C38 115.8(5) . . ?
C42 C40 C38 119.5(5) . . ?
C40 C42 C34 120.7(5) . . ?
N4 C43 C33 126.1(3) . . ?
N4 C43 C44 109.1(3) . . ?
C33 C43 C44 124.7(4) . . ?
C45 C44 C43 107.3(4) . . ?
C44 C45 C46 107.5(4) . . ?
N4 C46 C47 125.7(4) . . ?
N4 C46 C45 109.2(3) . . ?
C47 C46 C45 125.0(4) . . ?
C1 C47 C46 124.9(3) . . ?
C1 C47 C48 118.2(3) . . ?
C46 C47 C48 116.9(3) . . ?
C49 C48 C56 119.5(4) . . ?
C49 C48 C47 120.2(4) . . ?
C56 C48 C47 120.3(4) . . ?
C48 C49 C50 120.6(4) . . ?
O10 C50 C49 124.1(4) . . ?
O10 C50 C52 115.8(4) . . ?
C49 C50 C52 120.0(4) . . ?
O11 C52 C54 120.3(4) . . ?
O11 C52 C50 120.1(4) . . ?
C54 C52 C50 119.5(4) . . ?
O12 C54 C52 115.4(4) . . ?
O12 C54 C56 124.0(4) . . ?
C52 C54 C56 120.6(4) . . ?
C54 C56 C48 119.7(4) . . ?
C58 C57 O16 131.8(18) . . ?
O17 C59 C60 121.1(13) . . ?
C62 C61 O18 118.9(11) . . ?
O19 C63 C64 121.7(10) . . ?
C66 C65 O20 117.4(13) . . ?
O21 C67 C68 122.0(10) . . ?
C73 C69 C70 106.4(8) . . ?
C73 C69 Co1 71.2(4) . . ?
C70 C69 Co1 69.2(4) . . ?
C71 C70 C69 106.9(9) . . ?
C71 C70 Co1 70.2(4) . . ?
C69 C70 Co1 69.9(4) . . ?
C70 C71 C72 108.6(9) . . ?
C70 C71 Co1 71.7(4) . . ?
C72 C71 Co1 71.0(4) . . ?
C71 C72 C73 110.7(10) . . ?
C71 C72 Co1 70.5(4) . . ?
C73 C72 Co1 72.3(4) . . ?
C72 C73 C69 107.3(9) . . ?
C72 C73 Co1 69.6(4) . . ?
C69 C73 Co1 70.2(4) . . ?
C71 Co1 C72 38.5(4) . . ?
C71 Co1 C70 38.1(4) . . ?
C72 Co1 C70 64.2(4) . . ?
C71 Co1 C69 65.8(3) . . ?
C72 Co1 C69 64.3(4) . . ?
C70 Co1 C69 40.9(4) . . ?
C71 Co1 C73 65.1(3) . . ?
C72 Co1 C73 38.1(4) . . ?
C70 Co1 C73 65.9(4) . . ?
C69 Co1 C73 38.6(4) . . ?
C71 Co1 P3' 103.4(4) . . ?
C72 Co1 P3' 89.5(3) . . ?
C70 Co1 P3' 140.7(5) . . ?
C69 Co1 P3' 149.9(4) . . ?
C73 Co1 P3' 111.4(4) . . ?
C71 Co1 P2 127.6(5) . . ?
C72 Co1 P2 159.1(3) . . ?
C70 Co1 P2 96.0(3) . . ?
C69 Co1 P2 96.7(3) . . ?
C73 Co1 P2 129.5(4) . . ?
P3' Co1 P2 111.04(9) . . ?
C71 Co1 P3 89.1(3) . . ?
C72 Co1 P3 101.8(3) . . ?
C70 Co1 P3 113.4(4) . . ?
C69 Co1 P3 153.5(4) . . ?
C73 Co1 P3 138.4(4) . . ?
P3' Co1 P3 40.83(11) . . ?
P2 Co1 P3 92.00(8) . . ?
C71 Co1 P1' 159.9(3) . . ?
C72 Co1 P1' 131.7(4) . . ?
C70 Co1 P1' 126.5(5) . . ?
C69 Co1 P1' 94.3(3) . . ?
C73 Co1 P1' 98.1(3) . . ?
P3' Co1 P1' 92.71(11) . . ?
P2 Co1 P1' 54.07(10) . . ?
P3 Co1 P1' 110.94(9) . . ?
C71 Co1 P1 140.5(5) . . ?
C72 Co1 P1 103.6(4) . . ?
C70 Co1 P1 154.6(4) . . ?
C69 Co1 P1 114.2(4) . . ?
C73 Co1 P1 90.6(3) . . ?
P3' Co1 P1 55.31(11) . . ?
P2 Co1 P1 91.87(8) . . ?
P3 Co1 P1 90.32(8) . . ?
P1' Co1 P1 44.03(10) . . ?
C71 Co1 P2' 102.1(4) . . ?
C72 Co1 P2' 138.7(4) . . ?
C70 Co1 P2' 91.7(3) . . ?
C69 Co1 P2' 119.0(5) . . ?
C73 Co1 P2' 156.5(3) . . ?
P3' Co1 P2' 90.26(12) . . ?
P2 Co1 P2' 41.89(11) . . ?
P3 Co1 P2' 55.72(10) . . ?
P1' Co1 P2' 89.58(11) . . ?
P1 Co1 P2' 109.96(9) . . ?
O14' Er1 O13' 77.6(4) . . ?
O14' Er1 O13 93.8(2) . . ?
O13' Er1 O13 33.2(3) . . ?
O14' Er1 O14 30.3(3) . . ?
O13' Er1 O14 52.3(3) . . ?
O13 Er1 O14 78.5(2) . . ?
O14' Er1 O15' 77.8(3) . . ?
O13' Er1 O15' 77.0(4) . . ?
O13 Er1 O15' 52.2(4) . . ?
O14 Er1 O15' 88.9(2) . . ?
O14' Er1 O15 56.7(3) . . ?
O13' Er1 O15 92.7(3) . . ?
O13 Er1 O15 77.7(2) . . ?
O14 Er1 O15 78.9(2) . . ?
O15' Er1 O15 29.5(3) . . ?
O14' Er1 N1 141.2(3) . . ?
O13' Er1 N1 121.6(3) . . ?
O13 Er1 N1 91.14(18) . . ?
O14 Er1 N1 164.04(16) . . ?
O15' Er1 N1 75.1(2) . . ?
O15 Er1 N1 87.12(17) . . ?
O14' Er1 N2 142.9(3) . . ?
O13' Er1 N2 76.8(2) . . ?
O13 Er1 N2 78.74(16) . . ?
O14 Er1 N2 113.43(18) . . ?
O15' Er1 N2 121.2(3) . . ?
O15 Er1 N2 150.43(19) . . ?
N1 Er1 N2 75.72(10) . . ?
O14' Er1 N4 83.0(3) . . ?
O13' Er1 N4 160.5(3) . . ?
O13 Er1 N4 151.97(18) . . ?
O14 Er1 N4 108.78(19) . . ?
O15' Er1 N4 100.1(3) . . ?
O15 Er1 N4 77.32(17) . . ?
N1 Er1 N4 75.10(10) . . ?
N2 Er1 N4 119.71(11) . . ?
O14' Er1 N3 84.1(3) . . ?
O13' Er1 N3 100.6(3) . . ?
O13 Er1 N3 131.54(18) . . ?
O14 Er1 N3 75.85(16) . . ?
O15' Er1 N3 161.8(2) . . ?
O15 Er1 N3 134.59(19) . . ?
N1 Er1 N3 119.90(11) . . ?
N2 Er1 N3 74.91(10) . . ?
N4 Er1 N3 76.01(11) . . ?
C1 N1 C4 106.7(3) . . ?
C1 N1 Er1 122.4(2) . . ?
C4 N1 Er1 121.6(2) . . ?
C15 N2 C18 106.1(3) . . ?
C15 N2 Er1 125.5(2) . . ?
C18 N2 Er1 124.4(2) . . ?
C32 N3 C29 106.5(3) . . ?
C32 N3 Er1 120.7(2) . . ?
C29 N3 Er1 119.0(2) . . ?
C46 N4 C43 106.9(3) . . ?
C46 N4 Er1 125.8(3) . . ?
C43 N4 Er1 124.7(2) . . ?
C13 O1 C12 121.7(7) . . ?
C11 O2 C10 118.2(9) . . ?
C8 O3 C9 118.2(7) . . ?
C22 O4 C23 117.9(5) . . ?
C24 O5 C25 115.7(5) . . ?
C26 O6 C27 120.0(5) . . ?
C36 O7 C37 118.8(5) . . ?
C39 O8 C38 119.2(8) . . ?
C40 O9 C41 118.1(5) . . ?
C50 O10 C51 118.5(4) . . ?
C52 O11 C53 113.5(5) . . ?
C54 O12 C55 118.2(4) . . ?
C57 O16 P1 122.9(7) . . ?
C57 O16 P1' 120.4(8) . . ?
P1 O16 P1' 59.19(18) . . ?
C59 O17 P2 119.4(7) . . ?
C59 O17 P1' 112.5(8) . . ?
P2 O17 P1' 66.4(2) . . ?
C61 O18 P2' 119.7(6) . . ?
C61 O18 P2 124.4(5) . . ?
P2' O18 P2 56.58(19) . . ?
C63 O19 P3 119.8(7) . . ?
C63 O19 P2' 101.1(7) . . ?
P3 O19 P2' 69.7(2) . . ?
C65 O20 P3 124.2(6) . . ?
C65 O20 P3' 130.4(6) . . ?
P3 O20 P3' 53.55(17) . . ?
C67 O21 P1 123.8(6) . . ?
C67 O21 P3' 99.9(7) . . ?
P1 O21 P3' 66.2(2) . . ?
Cl3 C74 Cl2 100.2(8) . . ?
Cl3 C74 Cl1 95.7(10) . . ?
Cl2 C74 Cl1 108.8(7) . . ?
O13 P1 O16 108.1(3) . . ?
O13 P1 P1' 84.2(3) . . ?
O16 P1 P1' 63.0(2) . . ?
O13 P1 O21 108.3(3) . . ?
O16 P1 O21 113.2(4) . . ?
P1' P1 O21 167.3(2) . . ?
O13 P1 P3' 91.9(3) . . ?
O16 P1 P3' 159.4(2) . . ?
P1' P1 P3' 115.86(18) . . ?
O21 P1 P3' 63.0(3) . . ?
O13 P1 O13' 38.2(3) . . ?
O16 P1 O13' 86.5(3) . . ?
P1' P1 O13' 46.0(3) . . ?
O21 P1 O13' 146.5(3) . . ?
P3' P1 O13' 107.4(2) . . ?
O13 P1 Co1 118.6(2) . . ?
O16 P1 Co1 104.9(2) . . ?
P1' P1 Co1 67.16(13) . . ?
O21 P1 Co1 103.9(3) . . ?
P3' P1 Co1 59.40(11) . . ?
O13' P1 Co1 96.2(3) . . ?
O13' P1' P1 82.0(5) . . ?
O13' P1' O16 105.0(5) . . ?
P1 P1' O16 57.8(2) . . ?
O13' P1' O17 110.1(5) . . ?
P1 P1' O17 165.5(3) . . ?
O16 P1' O17 123.4(3) . . ?
O13' P1' P2 92.8(4) . . ?
P1 P1' P2 118.72(18) . . ?
O16 P1' P2 160.6(2) . . ?
O17 P1' P2 54.5(3) . . ?
O13' P1' O13 37.0(5) . . ?
P1 P1' O13 44.96(17) . . ?
O16 P1' O13 82.2(2) . . ?
O17 P1' O13 146.4(3) . . ?
P2 P1' O13 108.9(2) . . ?
O13' P1' Co1 118.5(3) . . ?
P1 P1' Co1 68.80(13) . . ?
O16 P1' Co1 102.9(2) . . ?
O17 P1' Co1 97.7(3) . . ?
P2 P1' Co1 60.78(10) . . ?
O13 P1' Co1 96.7(2) . . ?
O14 P2 P2' 81.4(3) . . ?
O14 P2 O18 105.1(3) . . ?
P2' P2 O18 59.4(2) . . ?
O14 P2 O17 106.3(3) . . ?
P2' P2 O17 171.7(3) . . ?
O18 P2 O17 114.6(4) . . ?
O14 P2 P1' 89.2(3) . . ?
P2' P2 P1' 125.14(18) . . ?
O18 P2 P1' 165.7(2) . . ?
O17 P2 P1' 59.2(3) . . ?
O14 P2 O14' 35.0(3) . . ?
P2' P2 O14' 46.4(3) . . ?
O18 P2 O14' 84.4(3) . . ?
O17 P2 O14' 141.3(4) . . ?
P1' P2 O14' 108.4(2) . . ?
O14 P2 Co1 120.5(2) . . ?
P2' P2 Co1 73.86(15) . . ?
O18 P2 Co1 106.79(18) . . ?
O17 P2 Co1 104.0(3) . . ?
P1' P2 Co1 65.15(11) . . ?
O14' P2 Co1 101.7(3) . . ?
O14' P2' P2 84.4(5) . . ?
O14' P2' O18 108.8(5) . . ?
P2 P2' O18 64.1(2) . . ?
O14' P2' O19 109.3(6) . . ?
P2 P2' O19 160.5(3) . . ?
O18 P2' O19 121.0(3) . . ?
O14' P2' O14 36.5(5) . . ?
P2 P2' O14 47.9(2) . . ?
O18 P2' O14 88.3(3) . . ?
O19 P2' O14 144.3(3) . . ?
O14' P2' P3 93.7(4) . . ?
P2 P2' P3 115.49(19) . . ?
O18 P2' P3 157.1(3) . . ?
O19 P2' P3 51.7(3) . . ?
O14 P2' P3 108.3(2) . . ?
O14' P2' Co1 117.8(3) . . ?
P2 P2' Co1 64.25(13) . . ?
O18 P2' Co1 103.4(2) . . ?
O19 P2' Co1 96.6(3) . . ?
O14 P2' Co1 95.5(2) . . ?
P3 P2' Co1 60.42(11) . . ?
P3' P3 O15 84.6(3) . . ?
P3' P3 O20 66.7(2) . . ?
O15 P3 O20 109.7(3) . . ?
P3' P3 O19 169.0(3) . . ?
O15 P3 O19 105.8(3) . . ?
O20 P3 O19 111.7(3) . . ?
P3' P3 O15' 47.8(3) . . ?
O15 P3 O15' 36.8(4) . . ?
O20 P3 O15' 92.0(3) . . ?
O19 P3 O15' 142.4(4) . . ?
P3' P3 P2' 118.99(18) . . ?
O15 P3 P2' 90.2(3) . . ?
O20 P3 P2' 160.0(2) . . ?
O19 P3 P2' 58.7(3) . . ?
O15' P3 P2' 105.7(2) . . ?
P3' P3 Co1 66.82(14) . . ?
O15 P3 Co1 119.7(2) . . ?
O20 P3 Co1 105.74(18) . . ?
O19 P3 Co1 104.2(2) . . ?
O15' P3 Co1 96.4(4) . . ?
P2' P3 Co1 63.87(10) . . ?
O15' P3' P3 83.1(5) . . ?
O15' P3' O20 108.5(5) . . ?
P3 P3' O20 59.7(2) . . ?
O15' P3' O21 103.4(5) . . ?
P3 P3' O21 171.6(3) . . ?
O20 P3' O21 121.7(3) . . ?
O15' P3' P1 88.3(5) . . ?
P3 P3' P1 125.2(2) . . ?
O20 P3' P1 163.2(2) . . ?
O21 P3' P1 50.8(3) . . ?
O15' P3' O15 35.1(4) . . ?
P3 P3' O15 48.0(2) . . ?
O20 P3' O15 85.7(3) . . ?
O21 P3' O15 138.5(3) . . ?
P1 P3' O15 109.4(2) . . ?
O15' P3' Co1 119.1(3) . . ?
P3 P3' Co1 72.35(16) . . ?
O20 P3' Co1 105.3(2) . . ?
O21 P3' Co1 99.7(2) . . ?
P1 P3' Co1 65.30(11) . . ?
O15 P3' Co1 102.0(2) . . ?
O13' O13 P1 95.5(5) . . ?
O13' O13 P1' 44.7(4) . . ?
P1 O13 P1' 50.8(2) . . ?
O13' O13 Er1 73.0(4) . . ?
P1 O13 Er1 138.0(3) . . ?
P1' O13 Er1 107.1(3) . . ?
O13 O13' P1' 98.3(7) . . ?
O13 O13' P1 46.3(4) . . ?
P1' O13' P1 52.0(3) . . ?
O13 O13' Er1 73.8(4) . . ?
P1' O13' Er1 138.5(5) . . ?
P1 O13' Er1 109.2(4) . . ?
O14' O14 P2 98.9(6) . . ?
O14' O14 P2' 48.2(4) . . ?
P2 O14 P2' 50.7(2) . . ?
O14' O14 Er1 72.7(4) . . ?
P2 O14 Er1 137.6(3) . . ?
P2' O14 Er1 109.4(3) . . ?
O14 O14' P2' 95.3(7) . . ?
O14 O14' P2 46.1(4) . . ?
P2' O14' P2 49.2(3) . . ?
O14 O14' Er1 77.0(5) . . ?
P2' O14' Er1 138.1(5) . . ?
P2 O14' Er1 111.1(4) . . ?
O15' O15 P3 93.0(5) . . ?
O15' O15 P3' 45.7(4) . . ?
P3 O15 P3' 47.3(2) . . ?
O15' O15 Er1 74.8(4) . . ?
P3 O15 Er1 136.0(3) . . ?
P3' O15 Er1 110.1(3) . . ?
O15 O15' P3' 99.2(6) . . ?
O15 O15' P3 50.2(4) . . ?
P3' O15' P3 49.1(3) . . ?
O15 O15' Er1 75.7(4) . . ?
P3' O15' Er1 140.2(5) . . ?
P3 O15' Er1 112.8(4) . . ?

loop_
_geom_bond_atom_site_label_1
_geom_bond_atom_site_label_2
_geom_bond_distance
_geom_bond_site_symmetry_2
_geom_bond_publ_flag
C1 N1 1.369(5) . ?
C1 C47 1.397(5) . ?
C1 C2 1.441(5) . ?
C2 C3 1.344(6) . ?
C3 C4 1.444(5) . ?
C4 N1 1.380(5) . ?
C4 C5 1.390(5) . ?
C5 C15 1.399(5) . ?
C5 C6 1.505(5) . ?
C6 C14 1.368(7) . ?
C6 C7 1.384(7) . ?
C7 C8 1.382(7) . ?
C8 C10 1.348(12) . ?
C8 O3 1.383(9) . ?
C9 O3 1.388(14) . ?
C10 O2 1.377(7) . ?
C10 C12 1.399(12) . ?
C11 O2 1.297(13) . ?
C12 O1 1.336(9) . ?
C12 C14 1.418(8) . ?
C13 O1 1.316(11) . ?
C15 N2 1.374(5) . ?
C15 C16 1.435(5) . ?
C16 C17 1.346(6) . ?
C17 C18 1.434(5) . ?
C18 N2 1.373(5) . ?
C18 C19 1.407(5) . ?
C19 C29 1.400(6) . ?
C19 C20 1.495(5) . ?
C20 C28 1.377(7) . ?
C20 C21 1.396(7) . ?
C21 C22 1.391(7) . ?
C22 C24 1.372(9) . ?
C22 O4 1.375(7) . ?
C23 O4 1.417(9) . ?
C24 C26 1.369(9) . ?
C24 O5 1.379(6) . ?
C25 O5 1.391(8) . ?
C26 O6 1.364(7) . ?
C26 C28 1.418(7) . ?
C27 O6 1.373(9) . ?
C29 N3 1.378(5) . ?
C29 C30 1.454(5) . ?
C30 C31 1.345(6) . ?
C31 C32 1.437(5) . ?
C32 N3 1.370(5) . ?
C32 C33 1.408(6) . ?
C33 C43 1.396(5) . ?
C33 C34 1.502(5) . ?
C34 C35 1.376(6) . ?
C34 C42 1.386(6) . ?
C35 C36 1.390(6) . ?
C36 O7 1.356(6) . ?
C36 C38 1.381(8) . ?
C37 O7 1.368(9) . ?
C38 C40 1.390(8) . ?
C38 O8 1.396(6) . ?
C39 O8 1.273(12) . ?
C40 O9 1.364(7) . ?
C40 C42 1.382(7) . ?
C41 O9 1.384(10) . ?
C43 N4 1.379(5) . ?
C43 C44 1.440(5) . ?
C44 C45 1.346(6) . ?
C45 C46 1.442(6) . ?
C46 N4 1.370(5) . ?
C46 C47 1.406(5) . ?
C47 C48 1.494(5) . ?
C48 C49 1.383(6) . ?
C48 C56 1.401(6) . ?
C49 C50 1.391(6) . ?
C50 O10 1.365(5) . ?
C50 C52 1.390(6) . ?
C51 O10 1.401(7) . ?
C52 O11 1.377(5) . ?
C52 C54 1.385(6) . ?
C53 O11 1.394(8) . ?
C54 O12 1.361(5) . ?
C54 C56 1.392(6) . ?
C55 O12 1.404(6) . ?
C57 C58 1.077(16) . ?
C57 O16 1.416(12) . ?
C59 O17 1.234(9) . ?
C59 C60 1.308(15) . ?
C61 C62 1.270(14) . ?
C61 O18 1.450(10) . ?
C63 O19 1.301(10) . ?
C63 C64 1.338(12) . ?
C65 C66 1.333(17) . ?
C65 O20 1.382(10) . ?
C67 O21 1.226(10) . ?
C67 C68 1.398(12) . ?
C69 C73 1.366(14) . ?
C69 C70 1.436(14) . ?
C69 Co1 2.061(7) . ?
C70 C71 1.334(14) . ?
C70 Co1 2.052(6) . ?
C71 C72 1.342(13) . ?
C71 Co1 2.034(6) . ?
C72 C73 1.344(12) . ?
C72 Co1 2.040(6) . ?
C73 Co1 2.074(7) . ?
Co1 P3' 2.094(3) . ?
Co1 P2 2.101(2) . ?
Co1 P3 2.170(2) . ?
Co1 P1' 2.184(3) . ?
Co1 P1 2.210(2) . ?
Co1 P2' 2.241(3) . ?
Er1 O14' 2.250(7) . ?
Er1 O13' 2.251(7) . ?
Er1 O13 2.260(5) . ?
Er1 O14 2.297(5) . ?
Er1 O15' 2.300(6) . ?
Er1 O15 2.309(5) . ?
Er1 N1 2.358(3) . ?
Er1 N2 2.359(3) . ?
Er1 N4 2.363(3) . ?
Er1 N3 2.369(3) . ?
O16 P1 1.624(4) . ?
O16 P1' 1.709(5) . ?
O17 P2 1.731(7) . ?
O17 P1' 1.827(8) . ?
O18 P2' 1.605(5) . ?
O18 P2 1.678(5) . ?
O19 P3 1.725(7) . ?
O19 P2' 1.879(8) . ?
O20 P3 1.599(4) . ?
O20 P3' 1.701(5) . ?
O21 P1 1.695(6) . ?
O21 P3' 1.947(9) . ?
C74 Cl3 1.591(15) . ?
C74 Cl2 1.717(14) . ?
C74 Cl1 1.802(15) . ?
P1 O13 1.502(5) . ?
P1 P1' 1.648(4) . ?
P1 P3' 2.000(4) . ?
P1 O13' 2.070(11) . ?
P1' O13' 1.503(8) . ?
P1' P2 1.949(4) . ?
P1' O13 2.115(7) . ?
P2 O14 1.494(6) . ?
P2 P2' 1.558(4) . ?
P2 O14' 2.048(10) . ?
P2' O14' 1.490(8) . ?
P2' O14 1.990(7) . ?
P2' P3 2.062(4) . ?
P3 P3' 1.489(4) . ?
P3 O15 1.506(6) . ?
P3 O15' 1.957(8) . ?
P3' O15' 1.461(8) . ?
P3' O15 2.016(7) . ?
O13 O13' 1.287(12) . ?
O14 O14' 1.189(12) . ?
O15 O15' 1.175(12) . ?
